data_2222217
loop_
_publ_author_name
'Du, Zhong-Xiang'
'Wang, Ling-Zhi'

_publ_section_title
;
 3,3'-Di-<i>tert</i>-butyl-5,5'-dimethoxybiphenyl-2,2'-diol
;
_journal_coeditor_code AT2819
_journal_issue 7
_journal_name_full 'Acta Crystallographica Section E'
_journal_page_first o1664
_journal_paper_doi 10.1107/S1600536809023071
_journal_volume 65
_journal_year 2009
_chemical_formula_iupac 'C22 H30 O4'
_chemical_formula_moiety 'C22 H30 O4'
_chemical_formula_sum 'C22 H30 O4'
_chemical_formula_weight 358.46
_chemical_name_systematic
;
3,3'-Di-<i>tert</i>-butyl-5,5'-dimethoxybiphenyl-2,2'-diol
;
_space_group_IT_number 88
_symmetry_cell_setting tetragonal
_symmetry_space_group_name_Hall '-I 4ad'
_symmetry_space_group_name_H-M 'I 41/a :2'
_atom_sites_solution_hydrogens geom
_atom_sites_solution_primary direct
_atom_sites_solution_secondary difmap
_audit_creation_method SHELXL-97
_cell_angle_alpha 90.00
_cell_angle_beta 90.00
_cell_angle_gamma 90.00
_cell_formula_units_Z 8
_cell_length_a 13.4289(8)
_cell_length_b 13.4289(8)
_cell_length_c 23.127(3)
_cell_measurement_reflns_used 3994
_cell_measurement_temperature 291(2)
_cell_measurement_theta_max 25.48
_cell_measurement_theta_min 3.03
_cell_volume 4170.6(6)
_computing_cell_refinement 'SAINT (Bruker, 2004)'
_computing_data_collection 'APEX2 (Bruker, 2004)'
_computing_data_reduction 'SAINT (Bruker, 2004)'
_computing_molecular_graphics 'SHELXTL (Sheldrick, 2008)'
_computing_publication_material 'SHELXTL (Sheldrick, 2008)'
_computing_structure_refinement 'SHELXL97 (Sheldrick, 2008)'
_computing_structure_solution 'SHELXS97 (Sheldrick, 2008)'
_diffrn_ambient_temperature 291(2)
_diffrn_measured_fraction_theta_full 0.999
_diffrn_measured_fraction_theta_max 0.999
_diffrn_measurement_device_type 'Bruker APEXII CCD area-detector'
_diffrn_measurement_method '\f and \w'
_diffrn_radiation_monochromator graphite
_diffrn_radiation_source 'fine-focus sealed tube'
_diffrn_radiation_type MoK\a
_diffrn_radiation_wavelength 0.71073
_diffrn_reflns_av_R_equivalents 0.0254
_diffrn_reflns_av_sigmaI/netI 0.0152
_diffrn_reflns_limit_h_max 15
_diffrn_reflns_limit_h_min -16
_diffrn_reflns_limit_k_max 16
_diffrn_reflns_limit_k_min -15
_diffrn_reflns_limit_l_max 27
_diffrn_reflns_limit_l_min -28
_diffrn_reflns_number 13638
_diffrn_reflns_theta_full 25.48
_diffrn_reflns_theta_max 25.48
_diffrn_reflns_theta_min 2.78
_exptl_absorpt_coefficient_mu 0.077
_exptl_absorpt_correction_T_max 0.9717
_exptl_absorpt_correction_T_min 0.9633
_exptl_absorpt_correction_type multi-scan
_exptl_absorpt_process_details '(SADABS; Sheldrick, 1996)'
_exptl_crystal_colour colourless
_exptl_crystal_density_diffrn 1.142
_exptl_crystal_density_method 'not measured'
_exptl_crystal_description block
_exptl_crystal_F_000 1552
_exptl_crystal_size_max 0.49
_exptl_crystal_size_mid 0.49
_exptl_crystal_size_min 0.38
_refine_diff_density_max 0.140
_refine_diff_density_min -0.133
_refine_ls_extinction_method none
_refine_ls_goodness_of_fit_ref 1.039
_refine_ls_hydrogen_treatment constr
_refine_ls_matrix_type full
_refine_ls_number_parameters 123
_refine_ls_number_reflns 1938
_refine_ls_number_restraints 0
_refine_ls_restrained_S_all 1.039
_refine_ls_R_factor_all 0.0531
_refine_ls_R_factor_gt 0.0405
_refine_ls_shift/su_max 0.000
_refine_ls_shift/su_mean 0.000
_refine_ls_structure_factor_coef Fsqd
_refine_ls_weighting_details 'calc w=1/[\s^2^(Fo^2^)+(0.0476P)^2^+2.3626P] where P=(Fo^2^+2Fc^2^)/3'
_refine_ls_weighting_scheme calc
_refine_ls_wR_factor_gt 0.1013
_refine_ls_wR_factor_ref 0.1123
_reflns_number_gt 1542
_reflns_number_total 1938
_reflns_threshold_expression I>2\s(I)
_cod_data_source_file at2819.cif
_cod_data_source_block I
_cod_original_cell_volume 4170.5(6)
_cod_original_sg_symbol_H-M 'I 41/a'
_cod_database_code 2222217
_cod_database_fobs_code 2222217

loop_
_symmetry_equiv_pos_as_xyz
'x, y, z'
'-x+1/2, -y, z+1/2'
'-y+3/4, x+1/4, z+1/4'
'y+3/4, -x+3/4, z+3/4'
'x+1/2, y+1/2, z+1/2'
'-x+1, -y+1/2, z+1'
'-y+5/4, x+3/4, z+3/4'
'y+5/4, -x+5/4, z+5/4'
'-x, -y, -z'
'x-1/2, y, -z-1/2'
'y-3/4, -x-1/4, -z-1/4'
'-y-3/4, x-3/4, -z-3/4'
'-x+1/2, -y+1/2, -z+1/2'
'x, y+1/2, -z'
'y-1/4, -x+1/4, -z+1/4'
'-y-1/4, x-1/4, -z-1/4'

loop_
_atom_site_type_symbol
_atom_site_label
_atom_site_fract_x
_atom_site_fract_y
_atom_site_fract_z
_atom_site_U_iso_or_equiv
_atom_site_adp_type
_atom_site_calc_flag
_atom_site_refinement_flags
_atom_site_occupancy
_atom_site_disorder_assembly
_atom_site_disorder_group
C C1 0.11953(11) 0.79586(10) 0.02439(6) 0.0416(4) Uani d . 1 . .
C C2 0.18758(11) 0.87570(10) 0.02195(6) 0.0416(4) Uani d . 1 . .
C C3 0.16557(11) 0.95179(11) -0.01654(6) 0.0431(4) Uani d . 1 . .
H H3 0.2085 1.0060 -0.0188 0.052 Uiso calc R 1 . .
C C4 0.08231(11) 0.95010(10) -0.05172(6) 0.0408(3) Uani d . 1 . .
C C5 0.01714(11) 0.87114(10) -0.04926(6) 0.0417(4) Uani d . 1 . .
H H5 -0.0385 0.8696 -0.0732 0.050 Uiso calc R 1 . .
C C6 0.03503(10) 0.79350(10) -0.01059(6) 0.0387(3) Uani d . 1 . .
C C7 0.28338(12) 0.87786(13) 0.05857(7) 0.0546(4) Uani d . 1 . .
C C8 0.34307(17) 0.97382(18) 0.04844(11) 0.0950(8) Uani d . 1 . .
H H8A 0.3018 1.0305 0.0566 0.142 Uiso calc R 1 . .
H H8B 0.3647 0.9764 0.0089 0.142 Uiso calc R 1 . .
H H8C 0.4001 0.9746 0.0735 0.142 Uiso calc R 1 . .
C C9 0.34957(16) 0.78944(19) 0.04258(11) 0.0878(7) Uani d . 1 . .
H H9A 0.4062 0.7876 0.0679 0.132 Uiso calc R 1 . .
H H9B 0.3718 0.7964 0.0033 0.132 Uiso calc R 1 . .
H H9C 0.3123 0.7288 0.0465 0.132 Uiso calc R 1 . .
C C10 0.25901(15) 0.87337(17) 0.12326(8) 0.0725(6) Uani d . 1 . .
H H10A 0.2230 0.9322 0.1342 0.109 Uiso calc R 1 . .
H H10B 0.3197 0.8695 0.1451 0.109 Uiso calc R 1 . .
H H10C 0.2190 0.8157 0.1310 0.109 Uiso calc R 1 . .
C C11 0.00097(17) 1.02543(14) -0.13233(9) 0.0733(6) Uani d . 1 . .
H H11A 0.0167 0.9698 -0.1567 0.110 Uiso calc R 1 . .
H H11B 0.0028 1.0856 -0.1547 0.110 Uiso calc R 1 . .
H H11C -0.0644 1.0168 -0.1163 0.110 Uiso calc R 1 . .
O O1 0.07070(9) 1.03143(8) -0.08749(5) 0.0586(3) Uani d . 1 . .
O O2 0.13978(10) 0.72001(8) 0.06230(6) 0.0665(4) Uani d . 1 . .
H H2 0.0997 0.6747 0.0574 0.100 Uiso calc R 1 . .

loop_
_atom_site_aniso_label
_atom_site_aniso_U_11
_atom_site_aniso_U_22
_atom_site_aniso_U_33
_atom_site_aniso_U_12
_atom_site_aniso_U_13
_atom_site_aniso_U_23
C1 0.0462(8) 0.0351(7) 0.0437(8) -0.0028(6) -0.0020(6) 0.0010(6)
C2 0.0421(8) 0.0389(8) 0.0438(8) -0.0058(6) -0.0027(6) -0.0030(6)
C3 0.0453(8) 0.0369(8) 0.0470(8) -0.0119(6) 0.0005(7) -0.0021(6)
C4 0.0483(8) 0.0313(7) 0.0427(8) -0.0033(6) -0.0002(6) 0.0021(6)
C5 0.0409(8) 0.0403(8) 0.0440(8) -0.0042(6) -0.0047(6) -0.0015(6)
C6 0.0393(8) 0.0338(7) 0.0428(8) -0.0048(6) 0.0025(6) -0.0024(6)
C7 0.0491(9) 0.0582(10) 0.0565(10) -0.0083(8) -0.0133(8) -0.0002(8)
C8 0.0763(14) 0.1044(17) 0.1042(18) -0.0472(13) -0.0422(13) 0.0238(14)
C9 0.0574(12) 0.1129(18) 0.0930(16) 0.0194(12) -0.0211(11) -0.0159(14)
C10 0.0739(13) 0.0843(14) 0.0595(11) -0.0043(10) -0.0228(10) -0.0031(10)
C11 0.0946(15) 0.0568(11) 0.0686(12) -0.0020(10) -0.0309(11) 0.0131(9)
O1 0.0791(8) 0.0406(6) 0.0562(7) -0.0134(5) -0.0178(6) 0.0115(5)
O2 0.0759(9) 0.0465(7) 0.0770(9) -0.0174(6) -0.0289(7) 0.0210(6)

loop_
_atom_type_symbol
_atom_type_description
_atom_type_scat_dispersion_real
_atom_type_scat_dispersion_imag
_atom_type_scat_source
C C 0.0033 0.0016 'International Tables Vol C Tables 4.2.6.8 and 6.1.1.4'
H H 0.0000 0.0000 'International Tables Vol C Tables 4.2.6.8 and 6.1.1.4'
O O 0.0106 0.0060 'International Tables Vol C Tables 4.2.6.8 and 6.1.1.4'

loop_
_geom_angle_atom_site_label_1
_geom_angle_atom_site_label_2
_geom_angle_atom_site_label_3
_geom_angle_site_symmetry_1
_geom_angle_site_symmetry_3
_geom_angle
_geom_angle_publ_flag
O2 C1 C6 . . 121.03(13) no
O2 C1 C2 . . 117.52(13) no
C6 C1 C2 . . 121.45(13) ?
C3 C2 C1 . . 116.61(13) ?
C3 C2 C7 . . 121.12(13) no
C1 C2 C7 . . 122.25(13) no
C4 C3 C2 . . 122.53(13) ?
C4 C3 H3 . . 118.7 ?
C2 C3 H3 . . 118.7 ?
C5 C4 O1 . . 124.28(13) no
C5 C4 C3 . . 120.16(13) ?
O1 C4 C3 . . 115.55(12) no
C4 C5 C6 . . 119.54(13) ?
C4 C5 H5 . . 120.2 ?
C6 C5 H5 . . 120.2 ?
C1 C6 C5 . . 119.70(12) ?
C1 C6 C6 . 6_464 121.90(13) no
C5 C6 C6 . 6_464 118.31(12) no
C9 C7 C10 . . 109.25(17) ?
C9 C7 C8 . . 108.15(18) ?
C10 C7 C8 . . 107.07(16) ?
C9 C7 C2 . . 109.75(14) ?
C10 C7 C2 . . 110.95(14) ?
C8 C7 C2 . . 111.58(14) ?
C7 C8 H8A . . 109.5 ?
C7 C8 H8B . . 109.5 ?
H8A C8 H8B . . 109.5 ?
C7 C8 H8C . . 109.5 ?
H8A C8 H8C . . 109.5 ?
H8B C8 H8C . . 109.5 ?
C7 C9 H9A . . 109.5 ?
C7 C9 H9B . . 109.5 ?
H9A C9 H9B . . 109.5 ?
C7 C9 H9C . . 109.5 ?
H9A C9 H9C . . 109.5 ?
H9B C9 H9C . . 109.5 ?
C7 C10 H10A . . 109.5 ?
C7 C10 H10B . . 109.5 ?
H10A C10 H10B . . 109.5 ?
C7 C10 H10C . . 109.5 ?
H10A C10 H10C . . 109.5 ?
H10B C10 H10C . . 109.5 ?
O1 C11 H11A . . 109.5 ?
O1 C11 H11B . . 109.5 ?
H11A C11 H11B . . 109.5 ?
O1 C11 H11C . . 109.5 ?
H11A C11 H11C . . 109.5 ?
H11B C11 H11C . . 109.5 ?
C4 O1 C11 . . 118.33(12) no
C1 O2 H2 . . 109.5 ?

loop_
_geom_bond_atom_site_label_1
_geom_bond_atom_site_label_2
_geom_bond_site_symmetry_2
_geom_bond_distance
_geom_bond_publ_flag
C1 O2 . 1.3711(18) no
C1 C6 . 1.394(2) no
C1 C2 . 1.410(2) no
C2 C3 . 1.387(2) no
C2 C7 . 1.541(2) no
C3 C4 . 1.383(2) no
C3 H3 . 0.9300 ?
C4 C5 . 1.3761(19) no
C4 O1 . 1.3788(17) no
C5 C6 . 1.395(2) no
C5 H5 . 0.9300 ?
C6 C6 6_464 1.500(3) no
C7 C9 . 1.529(3) ?
C7 C10 . 1.533(3) ?
C7 C8 . 1.535(3) ?
C8 H8A . 0.9600 ?
C8 H8B . 0.9600 ?
C8 H8C . 0.9600 ?
C9 H9A . 0.9600 ?
C9 H9B . 0.9600 ?
C9 H9C . 0.9600 ?
C10 H10A . 0.9600 ?
C10 H10B . 0.9600 ?
C10 H10C . 0.9600 ?
C11 O1 . 1.400(2) no
C11 H11A . 0.9600 ?
C11 H11B . 0.9600 ?
C11 H11C . 0.9600 ?
O2 H2 . 0.8200 ?

loop_
_geom_hbond_atom_site_label_D
_geom_hbond_atom_site_label_H
_geom_hbond_atom_site_label_A
_geom_hbond_site_symmetry_A
_geom_hbond_distance_DH
_geom_hbond_distance_HA
_geom_hbond_distance_DA
_geom_hbond_angle_DHA
_geom_hbond_publ_flag
O2 H2 O1 14_545 0.82 2.08 2.7592(15) 139.7 yes

loop_
_geom_torsion_atom_site_label_1
_geom_torsion_atom_site_label_2
_geom_torsion_atom_site_label_3
_geom_torsion_atom_site_label_4
_geom_torsion_site_symmetry_1
_geom_torsion_site_symmetry_2
_geom_torsion_site_symmetry_3
_geom_torsion_site_symmetry_4
_geom_torsion
_geom_torsion_publ_flag
O2 C1 C2 C3 . . . . -179.81(14) ?
C6 C1 C2 C3 . . . . 0.6(2) ?
O2 C1 C2 C7 . . . . 1.9(2) ?
C6 C1 C2 C7 . . . . -177.67(14) ?
C1 C2 C3 C4 . . . . -1.0(2) ?
C7 C2 C3 C4 . . . . 177.31(14) ?
C2 C3 C4 C5 . . . . 0.3(2) ?
C2 C3 C4 O1 . . . . 179.81(14) ?
O1 C4 C5 C6 . . . . -178.71(14) ?
C3 C4 C5 C6 . . . . 0.7(2) ?
O2 C1 C6 C5 . . . . -179.17(14) ?
C2 C1 C6 C5 . . . . 0.4(2) ?
O2 C1 C6 C6 . . . 6_464 -2.8(2) ?
C2 C1 C6 C6 . . . 6_464 176.75(13) ?
C4 C5 C6 C1 . . . . -1.1(2) ?
C4 C5 C6 C6 . . . 6_464 -177.55(13) ?
C3 C2 C7 C9 . . . . -117.04(18) ?
C1 C2 C7 C9 . . . . 61.1(2) ?
C3 C2 C7 C10 . . . . 122.12(17) ?
C1 C2 C7 C10 . . . . -59.7(2) ?
C3 C2 C7 C8 . . . . 2.8(2) ?
C1 C2 C7 C8 . . . . -179.02(17) ?
C5 C4 O1 C11 . . . . -13.7(2) ?
C3 C4 O1 C11 . . . . 166.78(16) ?
